data_7055322
loop_
_publ_author_name
'Liu, Sui-Jun'
'Han, Song-De'
'Chang, Ze'
'Bu, Xian-He'

_publ_section_title
;
 Cluster- and chain-based magnetic MOFs derived from 3d metal ions and
 1,3,5-benzenetricarboxylate
;
_journal_issue 3
_journal_name_full 'New J. Chem.'
_journal_page_first 2680
_journal_paper_doi 10.1039/C5NJ02161H
_journal_volume 40
_journal_year 2016
_chemical_formula_moiety '0.5(C36 H24 Ni6 O32)'
_chemical_formula_sum 'C18 H12 Ni3 O16'
_chemical_formula_weight 660.41
_space_group_crystal_system orthorhombic
_space_group_IT_number 44
_space_group_name_Hall 'I 2 -2'
_space_group_name_H-M_alt 'I m m 2'
_symmetry_space_group_name_Hall 'I 2 -2'
_symmetry_space_group_name_H-M 'I m m 2'
_atom_sites_solution_hydrogens mixed
_audit_creation_date 2015-12-15
_audit_creation_method
;
Olex2 1.2-dev
(compiled 2015.11.10 svn.r3248 for OlexSys, GUI svn.r3563)
;
_audit_update_record
;
2016-01-09 deposited with the CCDC.
2016-01-19 downloaded from the CCDC.
;
_cell_angle_alpha 90
_cell_angle_beta 90
_cell_angle_gamma 90
_cell_formula_units_Z 2
_cell_length_a 9.787(2)
_cell_length_b 12.157(2)
_cell_length_c 15.182(3)
_cell_measurement_reflns_used 9806
_cell_measurement_temperature 293(2)
_cell_measurement_theta_max 27.5
_cell_measurement_theta_min 3.3
_cell_volume 1806.4(6)
_computing_cell_refinement PROCESS-AUTO
_computing_data_collection PROCESS-AUTO
_computing_molecular_graphics 'Olex2 (Dolomanov et al., 2009)'
_computing_publication_material 'Olex2 (Dolomanov et al., 2009)'
_computing_structure_refinement 'ShelXL (Sheldrick, 2015)'
_diffrn_ambient_temperature 293.0
_diffrn_measured_fraction_theta_full 0.996
_diffrn_measured_fraction_theta_max 0.997
_diffrn_measurement_device_type 'Rigaku SCX-mini'
_diffrn_measurement_method '\w scans'
_diffrn_radiation_type MoK\a
_diffrn_radiation_wavelength 0.71073
_diffrn_reflns_av_R_equivalents 0.0450
_diffrn_reflns_av_unetI/netI 0.0420
_diffrn_reflns_Laue_measured_fraction_full 0.996
_diffrn_reflns_Laue_measured_fraction_max 0.997
_diffrn_reflns_limit_h_max 12
_diffrn_reflns_limit_h_min -12
_diffrn_reflns_limit_k_max 15
_diffrn_reflns_limit_k_min -15
_diffrn_reflns_limit_l_max 19
_diffrn_reflns_limit_l_min -19
_diffrn_reflns_number 9545
_diffrn_reflns_point_group_measured_fraction_full 0.996
_diffrn_reflns_point_group_measured_fraction_max 0.997
_diffrn_reflns_theta_full 25.242
_diffrn_reflns_theta_max 27.484
_diffrn_reflns_theta_min 3.352
_exptl_absorpt_coefficient_mu 1.599
_exptl_absorpt_correction_T_max 0.734
_exptl_absorpt_correction_T_min 0.697
_exptl_absorpt_correction_type multi-scan
_exptl_crystal_colour green
_exptl_crystal_density_diffrn 1.214
_exptl_crystal_description block
_exptl_crystal_F_000 664
_exptl_crystal_size_max 0.24
_exptl_crystal_size_mid 0.22
_exptl_crystal_size_min 0.2
_refine_diff_density_max 0.377
_refine_diff_density_min -0.663
_refine_diff_density_rms 0.065
_refine_ls_abs_structure_details
;
 Refined as an inversion twin.
;
_refine_ls_abs_structure_Flack 0.05(3)
_refine_ls_extinction_method none
_refine_ls_goodness_of_fit_ref 1.118
_refine_ls_hydrogen_treatment constr
_refine_ls_matrix_type full
_refine_ls_number_parameters 98
_refine_ls_number_reflns 2286
_refine_ls_number_restraints 86
_refine_ls_restrained_S_all 1.103
_refine_ls_R_factor_all 0.0340
_refine_ls_R_factor_gt 0.0323
_refine_ls_shift/su_max 0.002
_refine_ls_shift/su_mean 0.000
_refine_ls_structure_factor_coef Fsqd
_refine_ls_weighting_details 'w=1/[\s^2^(Fo^2^)+(0.0321P)^2^+1.2700P] where P=(Fo^2^+2Fc^2^)/3'
_refine_ls_weighting_scheme calc
_refine_ls_wR_factor_gt 0.0762
_refine_ls_wR_factor_ref 0.0769
_reflns_Friedel_coverage 0.929
_reflns_Friedel_fraction_full 0.997
_reflns_Friedel_fraction_max 0.997
_reflns_number_gt 2213
_reflns_number_total 2286
_reflns_threshold_expression 'I > 2\s(I)'
_cod_data_source_file c5nj02161h2.cif
_cod_data_source_block 2
_cod_depositor_comments
;
The following automatic conversions were performed:

'_exptl_absorpt_correction_type' value 'Multi-scan' changed to
'multi-scan' according to
/usr/data/users/saulius/crontab/automatic-downloads/rss-feeds/RSC/lib/dictionaries/cif_core.dic
dictionary named 'cif_core.dic' version 2.4.2 from 2011-04-26.

Automatic conversion script
Id: cif_fix_values 4268 2015-11-12 08:31:59Z antanas 

 Adding full bibliography for 7055321--7055323.cif.
;
_cod_original_cell_volume 1806.5(6)
_cod_database_code 7055322
_shelx_space_group_comment
;
The symmetry employed for this shelxl refinement is uniquely defined
by the following loop, which should always be used as a source of
symmetry information in preference to the above space-group names.
They are only intended as comments.
;
_olex2_refinement_description
;
1. Twinned data refinement
 Scales: 0.95(3) 0.05(3)
2. Fixed Uiso
 At 1.2 times of:
  All C(H) groups
 At 1.5 times of:
  All O(H) groups
3. Restrained distances
 H4_$1-H4
 1.4 with sigma of 0.02
4. Rigid body (RIGU) restrains
 O4, Ni2, O6, Ni1, O5, O1, C6, C1, H1, C2, C3, H3, C4, O2, C5, O3, H5, H4
 with sigma for 1-2 distances of 0.004 and sigma for 1-3 distances of 0.004
5.a Riding coordinates:
 O4(H4), O5(H5)
5.b Aromatic/amide H refined with riding coordinates:
 C1(H1), C3(H3)
;
_shelx_shelxl_version_number 2014/7
_olex2_submission_special_instructions 'No special instructions were received'

loop_
_space_group_symop_operation_xyz
'x, y, z'
'-x, -y, z'
'x, -y, z'
'-x, y, z'
'x+1/2, y+1/2, z+1/2'
'-x+1/2, -y+1/2, z+1/2'
'x+1/2, -y+1/2, z+1/2'
'-x+1/2, y+1/2, z+1/2'

loop_
_atom_site_label
_atom_site_type_symbol
_atom_site_fract_x
_atom_site_fract_y
_atom_site_fract_z
_atom_site_U_iso_or_equiv
_atom_site_adp_type
_atom_site_occupancy
_atom_site_site_symmetry_order
_atom_site_calc_flag
_atom_site_refinement_flags_posn
_atom_site_refinement_flags_adp
_atom_site_refinement_flags_occupancy
C1 C 1.5000 -0.1470(5) 0.8995(4) 0.0253(13) Uani 1 2 d S TU P
H1 H 1.5000 -0.1022 0.9508 0.030 Uiso 1 2 calc RS TU P
C2 C 1.3785(4) -0.1794(4) 0.8623(3) 0.0261(9) Uani 1 1 d . U .
C3 C 1.3783(4) -0.2432(4) 0.7877(3) 0.0292(10) Uani 1 1 d . U .
H3 H 1.2945 -0.2623 0.7601 0.035 Uiso 1 1 calc R U .
C4 C 1.5000 -0.2790(5) 0.7533(4) 0.0262(13) Uani 1 2 d S TU P
C5 C 1.5000 -0.3522(5) 0.6738(4) 0.0251(13) Uani 1 2 d S TU P
C6 C 1.2485(4) -0.1345(4) 0.9025(3) 0.0292(10) Uani 1 1 d . U .
Ni1 Ni 1.0000 0.0000 0.86322(6) 0.0251(3) Uani 1 4 d S TU P
Ni2 Ni 0.83138(6) 0.0000 1.06020(4) 0.01676(17) Uani 1 2 d S TU P
O1 O 1.1511(3) -0.1190(3) 0.8529(2) 0.0369(9) Uani 1 1 d . U .
O2 O 1.2553(3) -0.1156(3) 0.9825(2) 0.0374(9) Uani 1 1 d . U .
O3 O 1.3865(3) -0.3816(3) 0.6455(2) 0.0343(8) Uani 1 1 d . U .
O4 O 0.6460(5) 0.0000 1.1311(3) 0.0469(15) Uani 1 2 d S TU P
H4 H 0.6429 -0.0569 1.1680 0.070 Uiso 1 1 d DR U .
O5 O 1.0000 0.0000 0.7277(4) 0.051(2) Uani 1 4 d S TU P
H5 H 1.0000 -0.0540 0.6822 0.077 Uiso 1 2 d RS TU P
O6 O 1.0000 0.0000 0.9909(4) 0.041(2) Uani 1 4 d S TU P

loop_
_atom_site_aniso_label
_atom_site_aniso_U_11
_atom_site_aniso_U_22
_atom_site_aniso_U_33
_atom_site_aniso_U_23
_atom_site_aniso_U_13
_atom_site_aniso_U_12
C1 0.019(3) 0.027(3) 0.030(3) -0.009(2) 0.000 0.000
C2 0.0157(18) 0.033(2) 0.029(2) -0.0123(19) 0.0001(16) 0.0026(17)
C3 0.0154(18) 0.045(3) 0.027(2) -0.0102(19) -0.0009(16) 0.0048(19)
C4 0.017(3) 0.034(3) 0.027(3) -0.014(3) 0.000 0.000
C5 0.018(3) 0.033(3) 0.024(3) -0.008(3) 0.000 0.000
C6 0.020(2) 0.037(3) 0.030(2) -0.0129(19) 0.0012(17) 0.0020(18)
Ni1 0.0121(5) 0.0458(7) 0.0174(6) 0.000 0.000 0.000
Ni2 0.0106(3) 0.0264(4) 0.0132(3) 0.000 -0.0013(3) 0.000
O1 0.0168(14) 0.065(2) 0.0292(18) -0.0178(16) -0.0003(12) 0.0139(14)
O2 0.0286(18) 0.058(2) 0.0251(16) -0.0115(16) 0.0008(12) 0.0203(17)
O3 0.0160(15) 0.053(2) 0.0335(18) -0.0267(16) -0.0006(12) -0.0023(15)
O4 0.025(3) 0.081(4) 0.036(3) 0.000 0.0096(19) 0.000
O5 0.054(5) 0.089(6) 0.010(3) 0.000 0.000 0.000
O6 0.013(3) 0.092(6) 0.017(3) 0.000 0.000 0.000

loop_
_atom_type_symbol
_atom_type_description
_atom_type_scat_dispersion_real
_atom_type_scat_dispersion_imag
_atom_type_scat_source
C C 0.0033 0.0016 'International Tables Vol C Tables 4.2.6.8 and 6.1.1.4'
H H 0.0000 0.0000 'International Tables Vol C Tables 4.2.6.8 and 6.1.1.4'
Ni Ni 0.3393 1.1124 'International Tables Vol C Tables 4.2.6.8 and 6.1.1.4'
O O 0.0106 0.0060 'International Tables Vol C Tables 4.2.6.8 and 6.1.1.4'

loop_
_geom_angle_atom_site_label_1
_geom_angle_atom_site_label_2
_geom_angle_atom_site_label_3
_geom_angle
_geom_angle_site_symmetry_1
_geom_angle_site_symmetry_3
C2 C1 H1 120.1 . .
C2 C1 H1 120.1 4_855 .
C2 C1 C2 119.8(6) 4_855 .
C1 C2 C6 117.3(4) . .
C3 C2 C1 120.1(4) . .
C3 C2 C6 122.4(4) . .
C2 C3 H3 120.3 . .
C4 C3 C2 119.5(4) . .
C4 C3 H3 120.3 . .
C3 C4 C3 120.6(6) 4_855 .
C3 C4 C5 119.7(3) 4_855 .
C3 C4 C5 119.7(3) . .
O3 C5 C4 116.7(3) . .
O3 C5 C4 116.7(3) 4_855 .
O3 C5 O3 126.6(6) . 4_855
O1 C6 C2 117.4(4) . .
O1 C6 O2 127.9(4) . .
O2 C6 C2 114.7(4) . .
O1 Ni1 O1 90.9(2) . 4_755
O1 Ni1 O1 90.9(2) 3 2_755
O1 Ni1 O1 88.4(2) 4_755 2_755
O1 Ni1 O1 88.4(2) . 3
O1 Ni1 O1 171.4(2) . 2_755
O1 Ni1 O1 171.4(2) 4_755 3
O5 Ni1 O1 85.68(10) . 3
O5 Ni1 O1 85.68(10) . 4_755
O5 Ni1 O1 85.68(10) . 2_755
O5 Ni1 O1 85.68(10) . .
O6 Ni1 O1 94.32(10) . 3
O6 Ni1 O1 94.32(10) . 2_755
O6 Ni1 O1 94.32(10) . 4_755
O6 Ni1 O1 94.32(10) . .
O6 Ni1 O5 180.0 . .
O2 Ni2 O2 88.1(2) 4_755 2_755
O2 Ni2 O4 86.40(14) 4_755 .
O2 Ni2 O4 86.40(14) 2_755 .
O3 Ni2 O2 89.46(16) 5_455 2_755
O3 Ni2 O2 89.46(16) 7_445 4_755
O3 Ni2 O2 170.58(14) 7_445 2_755
O3 Ni2 O2 170.58(14) 5_455 4_755
O3 Ni2 O3 91.5(2) 5_455 7_445
O3 Ni2 O4 84.36(14) 5_455 .
O3 Ni2 O4 84.36(14) 7_445 .
O6 Ni2 O2 92.30(14) . 4_755
O6 Ni2 O2 92.30(14) . 2_755
O6 Ni2 O3 96.90(14) . 5_455
O6 Ni2 O3 96.90(14) . 7_445
O6 Ni2 O4 178.2(2) . .
C6 O1 Ni1 127.8(3) . .
C6 O2 Ni2 132.8(3) . 2_755
C5 O3 Ni2 131.9(3) . 5_544
Ni2 O4 H4 110.5 . .
Ni1 O5 H5 136.4 . .
Ni1 O6 Ni2 122.51(15) . .
Ni1 O6 Ni2 122.51(15) . 2_755
Ni2 O6 Ni2 115.0(3) 2_755 .

loop_
_geom_bond_atom_site_label_1
_geom_bond_atom_site_label_2
_geom_bond_distance
_geom_bond_site_symmetry_2
C1 H1 0.9500 .
C1 C2 1.374(5) 4_855
C1 C2 1.374(5) .
C2 C3 1.372(6) .
C2 C6 1.514(6) .
C3 H3 0.9500 .
C3 C4 1.371(5) .
C4 C3 1.371(5) 4_855
C4 C5 1.500(8) .
C5 O3 1.244(4) .
C5 O3 1.244(4) 4_855
C6 O1 1.229(5) .
C6 O2 1.237(5) .
Ni1 O1 2.075(3) .
Ni1 O1 2.075(3) 3
Ni1 O1 2.075(3) 2_755
Ni1 O1 2.075(3) 4_755
Ni1 O5 2.058(6) .
Ni1 O6 1.939(6) .
Ni2 O2 2.021(3) 4_755
Ni2 O2 2.021(3) 2_755
Ni2 O3 2.010(3) 7_445
Ni2 O3 2.010(3) 5_455
Ni2 O4 2.110(5) .
Ni2 O6 1.957(3) .
O2 Ni2 2.021(3) 2_755
O3 Ni2 2.010(3) 5_544
O4 H4 0.8908 .
O5 H5 0.9531 .
O6 Ni2 1.957(3) 2_755

loop_
_geom_torsion_atom_site_label_1
_geom_torsion_atom_site_label_2
_geom_torsion_atom_site_label_3
_geom_torsion_atom_site_label_4
_geom_torsion
_geom_torsion_site_symmetry_1
_geom_torsion_site_symmetry_4
C1 C2 C3 C4 3.5(8) . .
C1 C2 C6 O1 147.8(5) . .
C1 C2 C6 O2 -30.8(7) . .
C2 C1 C2 C3 -0.7(10) 4_855 .
C2 C1 C2 C6 -175.8(4) 4_855 .
C2 C3 C4 C3 -6.3(10) . 4_855
C2 C3 C4 C5 177.7(5) . .
C2 C6 O1 Ni1 -148.7(3) . .
C2 C6 O2 Ni2 146.4(4) . 2_755
C3 C2 C6 O1 -27.2(7) . .
C3 C2 C6 O2 154.2(5) . .
C3 C4 C5 O3 -3.7(9) . .
C3 C4 C5 O3 179.7(6) . 4_855
C3 C4 C5 O3 -179.7(6) 4_855 .
C3 C4 C5 O3 3.7(9) 4_855 4_855
C4 C5 O3 Ni2 -165.5(4) . 5_544
C6 C2 C3 C4 178.3(5) . .
O1 C6 O2 Ni2 -32.0(8) . 2_755
O2 C6 O1 Ni1 29.6(8) . .
O3 C5 O3 Ni2 10.7(11) 4_855 5_544

loop_
_twin_individual_id
_twin_individual_mass_fraction_refined
1 0.95(3)
2 0.05(3)
